data_7113843
loop_
_publ_author_name
'Huang, Feihe'
'Zakharov, Lev N.'
'Rheingold, Arnold L.'
'Jones, Jason W.'
'Gibson, Harry W.'

_publ_section_title
;
 Water assisted formation of a pseudorotaxane and its dimer based on a
 supramolecular cryptand
;
_journal_coden_ASTM CHCOFS
_journal_issue 17
_journal_name_full
;
 Chemical Communications (Cambridge, United Kingdom)
;
_journal_page_first 2122
_journal_page_last 2123
_journal_paper_doi 10.1039/b304995g
_journal_year 2003
_chemical_formula_sum 'C54 H71 Cl6 F12 N2 O13 P2'
_chemical_formula_weight 1458.77
_space_group_IT_number 14
_symmetry_cell_setting monoclinic
_symmetry_space_group_name_Hall '-P 2ybc'
_symmetry_space_group_name_H-M 'P 1 21/c 1'
_atom_sites_solution_hydrogens geom
_atom_sites_solution_primary direct
_atom_sites_solution_secondary difmap
_audit_creation_method SHELXL-97
_cell_angle_alpha 90.00
_cell_angle_beta 95.1190(10)
_cell_angle_gamma 90.00
_cell_formula_units_Z 4
_cell_length_a 10.2441(7)
_cell_length_b 17.1962(11)
_cell_length_c 36.879(3)
_cell_measurement_reflns_used 5043
_cell_measurement_temperature 150(2)
_cell_measurement_theta_max 23.75
_cell_measurement_theta_min 2.22
_cell_volume 6470.7(8)
_computing_cell_refinement 'Bruker SMART'
_computing_data_collection 'Bruker SMART'
_computing_data_reduction 'Bruker SAINT'
_computing_molecular_graphics 'Bruker SHELXTL'
_computing_publication_material 'Bruker SHELXTL'
_computing_structure_refinement 'SHELXL-97 (Sheldrick, 1997)'
_computing_structure_solution 'SHELXS-97 (Sheldrick, 1990)'
_diffrn_ambient_temperature 150(2)
_diffrn_measured_fraction_theta_full 0.923
_diffrn_measured_fraction_theta_max 0.923
_diffrn_measurement_device_type 'CCD area detector'
_diffrn_measurement_method 'phi and omega scans'
_diffrn_radiation_monochromator graphite
_diffrn_radiation_source 'fine-focus sealed tube'
_diffrn_radiation_type MoK\a
_diffrn_radiation_wavelength 0.71073
_diffrn_reflns_av_R_equivalents 0.0846
_diffrn_reflns_av_sigmaI/netI 0.1640
_diffrn_reflns_limit_h_max 13
_diffrn_reflns_limit_h_min -8
_diffrn_reflns_limit_k_max 22
_diffrn_reflns_limit_k_min -22
_diffrn_reflns_limit_l_max 47
_diffrn_reflns_limit_l_min -47
_diffrn_reflns_number 40140
_diffrn_reflns_theta_full 28.32
_diffrn_reflns_theta_max 28.32
_diffrn_reflns_theta_min 1.11
_exptl_absorpt_coefficient_mu 0.410
_exptl_absorpt_correction_T_max 1.000
_exptl_absorpt_correction_T_min 0.885
_exptl_absorpt_correction_type SADABS
_exptl_crystal_colour Colorless
_exptl_crystal_density_diffrn 1.497
_exptl_crystal_density_meas 0
_exptl_crystal_density_method 'not measured'
_exptl_crystal_description Block
_exptl_crystal_F_000 3012
_exptl_crystal_size_max 0.15
_exptl_crystal_size_mid 0.10
_exptl_crystal_size_min 0.05
_refine_diff_density_max 0.586
_refine_diff_density_min -0.605
_refine_diff_density_rms 0.072
_refine_ls_extinction_method none
_refine_ls_goodness_of_fit_ref 0.849
_refine_ls_hydrogen_treatment mixed
_refine_ls_matrix_type full
_refine_ls_number_parameters 748
_refine_ls_number_reflns 14887
_refine_ls_number_restraints 0
_refine_ls_restrained_S_all 0.849
_refine_ls_R_factor_all 0.1839
_refine_ls_R_factor_gt 0.0778
_refine_ls_shift/su_max 0.005
_refine_ls_shift/su_mean 0.000
_refine_ls_structure_factor_coef Fsqd
_refine_ls_weighting_details 'calc w==1/[\s^2^(Fo^2^)+(0.0878P)^2^+0.0000P] where P==(Fo^2^+2Fc^2^)/3'
_refine_ls_weighting_scheme calc
_refine_ls_wR_factor_gt 0.1675
_refine_ls_wR_factor_ref 0.2003
_reflns_number_gt 5581
_reflns_number_total 14887
_reflns_threshold_expression >2sigma(I)
_cod_duplicate_entry 7103859
_cod_data_source_file b304995g.txt
_cod_data_source_block gib38
_cod_depositor_comments
;
The following automatic conversions were performed:

'_symmetry_cell_setting' value 'Monoclinic' changed to 'monoclinic'
according to
/usr/data/users/saulius/automatic-downloads/retrospective/RSC/lib/dictionaries/cif_core.dic
dictionary named 'cif_core.dic' version 2.4.2 from 2011-04-26.

Automatic conversion script
Id: cif_fix_values 2281 2013-09-26 08:29:07Z andrius 
;
_cod_original_cell_volume 6470.6(7)
_cod_original_sg_symbol_H-M P2(1)/c
_cod_database_code 7113843

loop_
_symmetry_equiv_pos_as_xyz
'x, y, z'
'-x, y+1/2, -z+1/2'
'-x, -y, -z'
'x, -y-1/2, z-1/2'

loop_
_atom_site_label
_atom_site_type_symbol
_atom_site_fract_x
_atom_site_fract_y
_atom_site_fract_z
_atom_site_U_iso_or_equiv
_atom_site_adp_type
_atom_site_occupancy
_atom_site_symmetry_multiplicity
_atom_site_calc_flag
_atom_site_refinement_flags
O1 O 0.8022(4) 0.10477(19) 0.48071(8) 0.0754(12) Uani 1 1 d .
O2 O 0.6395(3) 0.04671(14) 0.60794(7) 0.0375(7) Uani 1 1 d .
O3 O 0.7549(3) -0.07840(15) 0.64488(8) 0.0424(7) Uani 1 1 d .
O4 O 0.9872(3) -0.10437(16) 0.69272(7) 0.0396(7) Uani 1 1 d .
O5 O 1.2361(3) -0.03106(15) 0.69106(7) 0.0367(7) Uani 1 1 d .
O6 O 1.3212(3) 0.03390(14) 0.62679(7) 0.0329(7) Uani 1 1 d .
O7 O 1.1889(5) 0.0449(3) 0.48957(11) 0.1054(15) Uani 1 1 d .
O8 O 1.4086(3) 0.29112(14) 0.58772(7) 0.0317(6) Uani 1 1 d .
O9 O 1.3144(3) 0.44081(15) 0.59415(8) 0.0459(8) Uani 1 1 d .
O10 O 1.1253(3) 0.48792(15) 0.64370(7) 0.0345(7) Uani 1 1 d .
O11 O 0.8799(3) 0.41643(15) 0.65274(7) 0.0376(7) Uani 1 1 d .
O12 O 0.7440(3) 0.31599(14) 0.60087(7) 0.0313(6) Uani 1 1 d .
C1 C 0.7098(7) 0.1624(3) 0.48959(13) 0.084(2) Uani 1 1 d .
H1AA H 0.6221 0.1486 0.4779 0.101 Uiso 1 1 calc R
H1BA H 0.7350 0.2132 0.4797 0.101 Uiso 1 1 calc R
C2 C 0.7021(5) 0.1699(2) 0.52971(11) 0.0469(12) Uani 1 1 d .
C3 C 0.6712(5) 0.1044(2) 0.54951(12) 0.0437(11) Uani 1 1 d .
H3AA H 0.6532 0.0564 0.5373 0.052 Uiso 1 1 calc R
C4 C 0.6666(4) 0.1087(2) 0.58652(12) 0.0337(10) Uani 1 1 d .
C5 C 0.6886(4) 0.1781(2) 0.60497(11) 0.0299(9) Uani 1 1 d .
H5AA H 0.6841 0.1809 0.6305 0.036 Uiso 1 1 calc R
C6 C 0.7178(4) 0.2439(2) 0.58500(11) 0.0318(9) Uani 1 1 d .
C7 C 0.7273(4) 0.2392(2) 0.54771(11) 0.0376(11) Uani 1 1 d .
H7AA H 0.7511 0.2839 0.5346 0.045 Uiso 1 1 calc R
C8 C 0.6379(4) -0.0290(2) 0.59140(11) 0.0373(10) Uani 1 1 d .
H8AA H 0.7153 -0.0355 0.5774 0.045 Uiso 1 1 calc R
H8BA H 0.5579 -0.0352 0.5745 0.045 Uiso 1 1 calc R
C9 C 0.6399(4) -0.0884(2) 0.62095(12) 0.0404(11) Uani 1 1 d .
H9AA H 0.5614 -0.0824 0.6345 0.048 Uiso 1 1 calc R
H9BA H 0.6386 -0.1413 0.6103 0.048 Uiso 1 1 calc R
C10 C 0.7614(5) -0.1325(3) 0.67405(13) 0.0550(14) Uani 1 1 d .
H10A H 0.7896 -0.1839 0.6655 0.066 Uiso 1 1 calc R
H10B H 0.6738 -0.1385 0.6831 0.066 Uiso 1 1 calc R
C11 C 0.8564(5) -0.1041(3) 0.70387(13) 0.0497(13) Uani 1 1 d .
H11A H 0.8325 -0.0507 0.7107 0.060 Uiso 1 1 calc R
H11B H 0.8525 -0.1379 0.7255 0.060 Uiso 1 1 calc R
C12 C 1.0812(5) -0.0982(3) 0.72317(12) 0.0510(13) Uani 1 1 d .
H12A H 1.0695 -0.1417 0.7402 0.061 Uiso 1 1 calc R
H12B H 1.0680 -0.0489 0.7362 0.061 Uiso 1 1 calc R
C13 C 1.2166(4) -0.1005(3) 0.71125(12) 0.0454(12) Uani 1 1 d .
H13A H 1.2817 -0.1035 0.7327 0.054 Uiso 1 1 calc R
H13B H 1.2273 -0.1468 0.6958 0.054 Uiso 1 1 calc R
C14 C 1.3715(4) -0.0219(2) 0.68512(11) 0.0387(10) Uani 1 1 d .
H14A H 1.4029 -0.0682 0.6725 0.046 Uiso 1 1 calc R
H14B H 1.4248 -0.0161 0.7087 0.046 Uiso 1 1 calc R
C15 C 1.3848(4) 0.0488(2) 0.66239(10) 0.0342(10) Uani 1 1 d .
H15A H 1.3435 0.0939 0.6735 0.041 Uiso 1 1 calc R
H15B H 1.4785 0.0607 0.6607 0.041 Uiso 1 1 calc R
C16 C 1.3322(4) 0.0895(2) 0.60055(10) 0.0289(9) Uani 1 1 d .
C17 C 1.3670(3) 0.1657(2) 0.60732(10) 0.0258(9) Uani 1 1 d .
H17A H 1.3863 0.1833 0.6316 0.031 Uiso 1 1 calc R
C18 C 1.3735(4) 0.2167(2) 0.57822(10) 0.0276(9) Uani 1 1 d .
C19 C 1.3472(5) 0.1920(2) 0.54315(12) 0.0480(12) Uani 1 1 d .
H19A H 1.3541 0.2269 0.5234 0.058 Uiso 1 1 calc R
C20 C 1.3103(6) 0.1150(3) 0.53675(12) 0.0659(17) Uani 1 1 d .
C21 C 1.3025(5) 0.0638(2) 0.56514(11) 0.0522(14) Uani 1 1 d .
H21A H 1.2770 0.0113 0.5605 0.063 Uiso 1 1 calc R
C22 C 1.2969(11) 0.0873(4) 0.49778(15) 0.160(5) Uani 1 1 d .
H22A H 1.2952 0.1330 0.4814 0.192 Uiso 1 1 calc R
H22B H 1.3747 0.0557 0.4933 0.192 Uiso 1 1 calc R
C23 C 1.4157(4) 0.3471(2) 0.55928(11) 0.0355(10) Uani 1 1 d .
H23A H 1.3351 0.3454 0.5423 0.043 Uiso 1 1 calc R
H23B H 1.4920 0.3363 0.5454 0.043 Uiso 1 1 calc R
C24 C 1.4298(4) 0.4248(2) 0.57737(12) 0.0353(10) Uani 1 1 d .
H24A H 1.5061 0.4246 0.5958 0.042 Uiso 1 1 calc R
H24B H 1.4440 0.4654 0.5591 0.042 Uiso 1 1 calc R
C25 C 1.3239(5) 0.5098(2) 0.61576(13) 0.0487(12) Uani 1 1 d .
H25A H 1.2778 0.5530 0.6023 0.058 Uiso 1 1 calc R
H25B H 1.4171 0.5246 0.6209 0.058 Uiso 1 1 calc R
C26 C 1.2643(4) 0.4963(2) 0.65089(11) 0.0365(10) Uani 1 1 d .
H26A H 1.3018 0.4487 0.6628 0.044 Uiso 1 1 calc R
H26B H 1.2842 0.5408 0.6675 0.044 Uiso 1 1 calc R
C27 C 1.0625(5) 0.4905(3) 0.67663(11) 0.0439(11) Uani 1 1 d .
H27A H 1.0892 0.5381 0.6905 0.053 Uiso 1 1 calc R
H27B H 1.0886 0.4448 0.6919 0.053 Uiso 1 1 calc R
C28 C 0.9181(5) 0.4905(2) 0.66744(12) 0.0459(12) Uani 1 1 d .
H28A H 0.8729 0.5008 0.6896 0.055 Uiso 1 1 calc R
H28B H 0.8935 0.5318 0.6494 0.055 Uiso 1 1 calc R
C29 C 0.7402(4) 0.4064(2) 0.64919(12) 0.0387(11) Uani 1 1 d .
H29A H 0.6991 0.4425 0.6306 0.046 Uiso 1 1 calc R
H29B H 0.7040 0.4171 0.6727 0.046 Uiso 1 1 calc R
C30 C 0.7133(4) 0.3246(2) 0.63799(10) 0.0366(10) Uani 1 1 d .
H30A H 0.7679 0.2888 0.6540 0.044 Uiso 1 1 calc R
H30B H 0.6200 0.3120 0.6400 0.044 Uiso 1 1 calc R
N1 N 1.0518(4) -0.02778(18) 0.62544(9) 0.0293(8) Uani 1 1 d .
H1NA H 1.138(3) -0.0117(18) 0.6270(8) 0.009(9) Uiso 1 1 d .
H1NB H 1.034(4) -0.047(2) 0.6501(12) 0.056(14) Uiso 1 1 d .
N2 N 1.0088(4) 0.38562(18) 0.58789(10) 0.0316(8) Uani 1 1 d .
H2NA H 1.050(4) 0.403(2) 0.6083(12) 0.044(14) Uiso 1 1 d .
H2NB H 0.904(7) 0.373(4) 0.5961(17) 0.13(2) Uiso 1 1 d .
C31 C 1.2553(5) -0.1582(2) 0.60819(12) 0.0419(11) Uani 1 1 d .
H31A H 1.2923 -0.1122 0.5992 0.050 Uiso 1 1 calc R
C32 C 1.3363(5) -0.2205(2) 0.61861(13) 0.0499(12) Uani 1 1 d .
H32A H 1.4282 -0.2170 0.6171 0.060 Uiso 1 1 calc R
C33 C 1.2824(5) -0.2873(3) 0.63111(14) 0.0544(13) Uani 1 1 d .
H33A H 1.3375 -0.3298 0.6386 0.065 Uiso 1 1 calc R
C34 C 1.1479(5) -0.2933(2) 0.63284(13) 0.0544(13) Uani 1 1 d .
H34A H 1.1106 -0.3401 0.6408 0.065 Uiso 1 1 calc R
C35 C 1.0687(5) -0.2298(2) 0.62279(12) 0.0448(12) Uani 1 1 d .
H35A H 0.9768 -0.2331 0.6243 0.054 Uiso 1 1 calc R
C36 C 1.1222(4) -0.1622(2) 0.61066(11) 0.0332(10) Uani 1 1 d .
C37 C 1.0359(4) -0.0953(2) 0.59931(11) 0.0375(10) Uani 1 1 d .
H37A H 0.9434 -0.1128 0.5974 0.045 Uiso 1 1 calc R
H37B H 1.0560 -0.0777 0.5749 0.045 Uiso 1 1 calc R
C38 C 0.9638(4) 0.0403(2) 0.61352(11) 0.0366(10) Uani 1 1 d .
H38A H 0.9468 0.0391 0.5867 0.044 Uiso 1 1 calc R
H38B H 0.8787 0.0338 0.6239 0.044 Uiso 1 1 calc R
C39 C 1.0195(4) 0.1179(2) 0.62463(10) 0.0270(9) Uani 1 1 d .
C40 C 1.0663(4) 0.1337(2) 0.66064(11) 0.0363(10) Uani 1 1 d .
H40A H 1.0662 0.0942 0.6787 0.044 Uiso 1 1 calc R
C41 C 1.1129(4) 0.2073(2) 0.66989(11) 0.0390(11) Uani 1 1 d .
H41A H 1.1448 0.2182 0.6943 0.047 Uiso 1 1 calc R
C42 C 1.1133(4) 0.2658(2) 0.64360(11) 0.0320(10) Uani 1 1 d .
H42A H 1.1459 0.3161 0.6502 0.038 Uiso 1 1 calc R
C43 C 1.0663(4) 0.2505(2) 0.60800(10) 0.0260(9) Uani 1 1 d .
C44 C 1.0213(4) 0.1761(2) 0.59899(10) 0.0280(9) Uani 1 1 d .
H44A H 0.9908 0.1651 0.5744 0.034 Uiso 1 1 calc R
C45 C 1.0704(4) 0.3101(2) 0.57838(10) 0.0310(9) Uani 1 1 d .
H45A H 1.1627 0.3195 0.5737 0.037 Uiso 1 1 calc R
H45B H 1.0239 0.2895 0.5557 0.037 Uiso 1 1 calc R
C46 C 1.0060(4) 0.4465(2) 0.55856(10) 0.0344(10) Uani 1 1 d .
H46A H 1.0946 0.4519 0.5501 0.041 Uiso 1 1 calc R
H46B H 0.9813 0.4972 0.5687 0.041 Uiso 1 1 calc R
C47 C 0.9091(4) 0.4255(2) 0.52655(10) 0.0311(9) Uani 1 1 d .
C48 C 0.9490(4) 0.3856(2) 0.49688(11) 0.0365(10) Uani 1 1 d .
H48A H 1.0390 0.3730 0.4961 0.044 Uiso 1 1 calc R
C49 C 0.8607(5) 0.3641(3) 0.46864(12) 0.0476(12) Uani 1 1 d .
H49A H 0.8894 0.3362 0.4486 0.057 Uiso 1 1 calc R
C50 C 0.7303(5) 0.3828(3) 0.46933(13) 0.0529(14) Uani 1 1 d .
H50A H 0.6686 0.3669 0.4500 0.064 Uiso 1 1 calc R
C51 C 0.6894(5) 0.4247(3) 0.49804(13) 0.0492(13) Uani 1 1 d .
H51A H 0.5998 0.4389 0.4983 0.059 Uiso 1 1 calc R
C52 C 0.7784(5) 0.4458(2) 0.52634(12) 0.0410(11) Uani 1 1 d .
H52A H 0.7498 0.4748 0.5461 0.049 Uiso 1 1 calc R
P1 P 0.30449(14) 0.32207(7) 0.43867(3) 0.0517(4) Uani 1 1 d .
F1 F 0.3424(6) 0.3769(2) 0.47116(11) 0.152(2) Uani 1 1 d .
F2 F 0.1995(4) 0.2830(3) 0.46089(13) 0.147(2) Uani 1 1 d .
F3 F 0.2678(4) 0.2680(2) 0.40573(10) 0.1121(14) Uani 1 1 d .
F4 F 0.4107(4) 0.3608(3) 0.41740(11) 0.1384(18) Uani 1 1 d .
F5 F 0.4090(3) 0.26217(19) 0.45600(9) 0.0905(11) Uani 1 1 d .
F6 F 0.1978(4) 0.38121(19) 0.42206(9) 0.0935(11) Uani 1 1 d .
P2 P 0.44923(12) 0.31911(6) 0.72031(3) 0.0369(3) Uani 1 1 d .
F7 F 0.4729(3) 0.40974(15) 0.72519(9) 0.0821(10) Uani 1 1 d .
F8 F 0.4744(3) 0.3079(2) 0.76278(7) 0.0795(10) Uani 1 1 d .
F9 F 0.4273(3) 0.22800(15) 0.71598(8) 0.0671(8) Uani 1 1 d .
F10 F 0.4252(3) 0.32853(17) 0.67777(7) 0.0612(8) Uani 1 1 d .
F11 F 0.2972(3) 0.33095(18) 0.72359(8) 0.0708(9) Uani 1 1 d .
F12 F 0.6028(2) 0.30755(14) 0.71696(6) 0.0488(7) Uani 1 1 d .
O13 O 1.0381(6) 0.1658(3) 0.49202(13) 0.135(2) Uani 1 1 d .

loop_
_atom_site_aniso_label
_atom_site_aniso_U_11
_atom_site_aniso_U_22
_atom_site_aniso_U_33
_atom_site_aniso_U_23
_atom_site_aniso_U_13
_atom_site_aniso_U_12
O1 0.151(4) 0.0397(19) 0.0381(19) -0.0105(15) 0.023(2) -0.016(2)
O2 0.0390(18) 0.0208(14) 0.0542(18) 0.0003(13) 0.0133(14) -0.0003(13)
O3 0.0404(19) 0.0309(16) 0.0563(19) 0.0124(14) 0.0064(15) -0.0091(14)
O4 0.0445(19) 0.0430(17) 0.0323(16) 0.0086(13) 0.0093(14) -0.0041(15)
O5 0.0452(19) 0.0331(16) 0.0321(15) 0.0111(12) 0.0053(13) -0.0008(14)
O6 0.0422(18) 0.0267(14) 0.0303(15) 0.0044(12) 0.0069(13) -0.0030(13)
O7 0.140(4) 0.095(3) 0.074(3) 0.001(3) -0.029(3) -0.002(3)
O8 0.0323(16) 0.0236(14) 0.0382(16) -0.0015(12) -0.0022(13) -0.0027(12)
O9 0.0371(19) 0.0319(16) 0.070(2) -0.0214(15) 0.0129(16) -0.0095(14)
O10 0.0402(18) 0.0350(15) 0.0274(15) -0.0058(12) -0.0021(13) 0.0009(14)
O11 0.0383(18) 0.0278(15) 0.0469(18) -0.0130(13) 0.0052(14) -0.0009(13)
O12 0.0336(16) 0.0249(14) 0.0358(16) -0.0016(12) 0.0055(12) -0.0044(13)
C1 0.181(7) 0.032(3) 0.036(3) 0.000(2) -0.007(4) -0.009(4)
C2 0.078(4) 0.027(2) 0.034(2) -0.0011(19) -0.009(2) 0.001(2)
C3 0.063(3) 0.022(2) 0.043(3) -0.0083(19) -0.008(2) -0.006(2)
C4 0.027(2) 0.024(2) 0.051(3) 0.0056(19) 0.005(2) 0.0023(18)
C5 0.026(2) 0.029(2) 0.036(2) -0.0012(18) 0.0069(17) 0.0025(18)
C6 0.026(2) 0.026(2) 0.043(3) -0.0032(19) 0.0042(19) 0.0015(18)
C7 0.054(3) 0.025(2) 0.033(2) 0.0025(18) 0.002(2) -0.003(2)
C8 0.033(3) 0.027(2) 0.052(3) -0.0039(19) 0.009(2) -0.0001(19)
C9 0.035(3) 0.028(2) 0.060(3) 0.001(2) 0.013(2) -0.006(2)
C10 0.057(3) 0.046(3) 0.064(3) 0.019(2) 0.016(3) -0.011(3)
C11 0.050(3) 0.054(3) 0.049(3) 0.010(2) 0.024(3) -0.002(3)
C12 0.063(4) 0.060(3) 0.030(3) 0.013(2) 0.004(2) -0.011(3)
C13 0.048(3) 0.048(3) 0.040(3) 0.021(2) 0.000(2) 0.001(2)
C14 0.037(3) 0.041(3) 0.038(2) 0.003(2) 0.008(2) 0.002(2)
C15 0.039(3) 0.033(2) 0.031(2) -0.0001(18) 0.0003(19) -0.002(2)
C16 0.025(2) 0.028(2) 0.034(2) -0.0017(17) 0.0062(18) 0.0013(18)
C17 0.022(2) 0.024(2) 0.031(2) -0.0024(16) -0.0005(17) -0.0001(17)
C18 0.025(2) 0.026(2) 0.033(2) -0.0067(18) 0.0065(17) -0.0036(18)
C19 0.081(4) 0.028(2) 0.036(3) 0.0005(19) 0.011(2) -0.012(2)
C20 0.133(5) 0.035(3) 0.030(3) -0.004(2) 0.013(3) -0.024(3)
C21 0.095(4) 0.026(2) 0.037(3) -0.009(2) 0.012(3) -0.019(3)
C22 0.358(14) 0.083(5) 0.036(3) -0.010(3) 0.003(5) -0.140(7)
C23 0.038(3) 0.028(2) 0.042(3) 0.0064(19) 0.012(2) 0.0038(19)
C24 0.030(2) 0.024(2) 0.052(3) 0.0067(19) 0.008(2) -0.0030(18)
C25 0.056(3) 0.028(2) 0.064(3) -0.012(2) 0.015(3) -0.013(2)
C26 0.038(3) 0.026(2) 0.043(3) -0.0030(19) -0.008(2) -0.004(2)
C27 0.055(3) 0.046(3) 0.032(2) -0.012(2) 0.007(2) -0.008(2)
C28 0.052(3) 0.041(3) 0.046(3) -0.024(2) 0.015(2) -0.004(2)
C29 0.037(3) 0.038(2) 0.042(3) -0.012(2) 0.007(2) 0.002(2)
C30 0.040(3) 0.037(2) 0.035(2) -0.0077(19) 0.012(2) -0.001(2)
N1 0.030(2) 0.0237(18) 0.034(2) 0.0053(15) 0.0025(16) -0.0020(16)
N2 0.044(2) 0.0204(17) 0.029(2) 0.0010(15) -0.0001(18) 0.0032(16)
C31 0.048(3) 0.021(2) 0.058(3) -0.003(2) 0.010(2) -0.005(2)
C32 0.044(3) 0.027(2) 0.078(4) -0.013(2) 0.006(3) -0.002(2)
C33 0.051(3) 0.025(2) 0.087(4) -0.009(2) 0.002(3) 0.006(2)
C34 0.072(4) 0.019(2) 0.073(4) 0.002(2) 0.011(3) -0.002(2)
C35 0.043(3) 0.031(2) 0.061(3) -0.008(2) 0.008(2) -0.009(2)
C36 0.037(3) 0.024(2) 0.038(2) -0.0082(18) 0.0030(19) 0.0017(19)
C37 0.044(3) 0.040(2) 0.028(2) -0.0044(19) 0.000(2) -0.004(2)
C38 0.035(3) 0.030(2) 0.044(3) 0.0073(19) -0.003(2) -0.001(2)
C39 0.025(2) 0.025(2) 0.032(2) 0.0020(17) 0.0040(18) 0.0027(17)
C40 0.046(3) 0.021(2) 0.041(3) 0.0102(18) 0.003(2) 0.005(2)
C41 0.047(3) 0.039(2) 0.030(2) -0.0030(19) -0.002(2) 0.002(2)
C42 0.036(2) 0.0171(19) 0.041(2) -0.0062(17) -0.0053(19) -0.0004(18)
C43 0.021(2) 0.024(2) 0.033(2) -0.0007(17) 0.0031(17) 0.0031(17)
C44 0.025(2) 0.027(2) 0.033(2) -0.0008(18) 0.0060(17) -0.0010(18)
C45 0.034(2) 0.026(2) 0.034(2) 0.0040(17) 0.0112(19) 0.0046(19)
C46 0.049(3) 0.020(2) 0.035(2) 0.0065(17) 0.004(2) 0.0063(19)
C47 0.043(3) 0.0192(19) 0.030(2) 0.0063(17) -0.0011(19) -0.0024(19)
C48 0.046(3) 0.030(2) 0.034(2) 0.0088(19) 0.004(2) 0.001(2)
C49 0.072(4) 0.039(3) 0.032(3) 0.004(2) 0.006(3) 0.000(3)
C50 0.070(4) 0.050(3) 0.035(3) 0.019(2) -0.014(3) -0.023(3)
C51 0.042(3) 0.048(3) 0.055(3) 0.026(2) -0.007(3) -0.001(2)
C52 0.049(3) 0.035(2) 0.040(3) 0.015(2) 0.009(2) 0.009(2)
P1 0.0621(9) 0.0436(7) 0.0491(8) 0.0006(6) 0.0031(7) 0.0074(7)
F1 0.244(6) 0.108(3) 0.089(3) -0.041(2) -0.071(3) 0.062(4)
F2 0.098(3) 0.177(4) 0.175(4) 0.098(4) 0.068(3) 0.036(3)
F3 0.121(3) 0.090(3) 0.121(3) -0.061(2) -0.012(2) 0.027(2)
F4 0.096(3) 0.190(4) 0.125(3) 0.085(3) -0.018(2) -0.064(3)
F5 0.078(2) 0.086(2) 0.110(3) 0.038(2) 0.023(2) 0.0411(19)
F6 0.118(3) 0.075(2) 0.081(2) -0.0053(18) -0.030(2) 0.041(2)
P2 0.0409(7) 0.0354(6) 0.0347(6) -0.0033(5) 0.0040(5) 0.0017(6)
F7 0.088(2) 0.0322(15) 0.122(3) -0.0202(16) -0.017(2) 0.0053(16)
F8 0.078(2) 0.126(3) 0.0352(16) 0.0099(17) 0.0083(14) -0.013(2)
F9 0.061(2) 0.0370(15) 0.101(2) -0.0027(15) -0.0045(16) -0.0079(14)
F10 0.0593(18) 0.083(2) 0.0408(15) 0.0049(14) 0.0010(13) 0.0156(16)
F11 0.0403(17) 0.094(2) 0.080(2) -0.0224(17) 0.0155(15) 0.0062(16)
F12 0.0358(15) 0.0561(16) 0.0543(16) 0.0064(12) 0.0033(12) -0.0018(13)
O13 0.189(6) 0.103(4) 0.106(4) 0.014(3) -0.035(4) -0.037(4)

loop_
_atom_type_symbol
_atom_type_description
_atom_type_scat_dispersion_real
_atom_type_scat_dispersion_imag
_atom_type_scat_source
C C 0.0033 0.0016 'International Tables Vol C Tables 4.2.6.8 and 6.1.1.4'
H H 0.0000 0.0000 'International Tables Vol C Tables 4.2.6.8 and 6.1.1.4'
N N 0.0061 0.0033 'International Tables Vol C Tables 4.2.6.8 and 6.1.1.4'
O O 0.0106 0.0060 'International Tables Vol C Tables 4.2.6.8 and 6.1.1.4'
F F 0.0171 0.0103 'International Tables Vol C Tables 4.2.6.8 and 6.1.1.4'
P P 0.1023 0.0942 'International Tables Vol C Tables 4.2.6.8 and 6.1.1.4'
Cl Cl 0.1484 0.1585 'International Tables Vol C Tables 4.2.6.8 and 6.1.1.4'

loop_
_geom_angle_atom_site_label_1
_geom_angle_atom_site_label_2
_geom_angle_atom_site_label_3
_geom_angle
C4 O2 C8 117.1(3)
C9 O3 C10 111.9(3)
C12 O4 C11 111.0(3)
C13 O5 C14 110.7(3)
C16 O6 C15 117.5(3)
C18 O8 C23 118.1(3)
C24 O9 C25 112.9(3)
C27 O10 C26 110.8(3)
C28 O11 C29 112.4(3)
C6 O12 C30 116.3(3)
O1 C1 C2 112.4(4)
O1 C1 H1AA 109.1
C2 C1 H1AA 109.1
O1 C1 H1BA 109.1
C2 C1 H1BA 109.1
H1AA C1 H1BA 107.9
C7 C2 C3 119.2(4)
C7 C2 C1 121.9(4)
C3 C2 C1 118.9(4)
C4 C3 C2 120.4(4)
C4 C3 H3AA 119.8
C2 C3 H3AA 119.8
O2 C4 C3 123.9(4)
O2 C4 C5 114.9(4)
C3 C4 C5 121.2(4)
C4 C5 C6 118.3(4)
C4 C5 H5AA 120.9
C6 C5 H5AA 120.9
O12 C6 C7 116.2(3)
O12 C6 C5 123.0(4)
C7 C6 C5 120.8(4)
C2 C7 C6 120.0(4)
C2 C7 H7AA 120.0
C6 C7 H7AA 120.0
O2 C8 C9 108.1(3)
O2 C8 H8AA 110.1
C9 C8 H8AA 110.1
O2 C8 H8BA 110.1
C9 C8 H8BA 110.1
H8AA C8 H8BA 108.4
O3 C9 C8 109.2(3)
O3 C9 H9AA 109.8
C8 C9 H9AA 109.8
O3 C9 H9BA 109.8
C8 C9 H9BA 109.8
H9AA C9 H9BA 108.3
O3 C10 C11 109.2(4)
O3 C10 H10A 109.8
C11 C10 H10A 109.8
O3 C10 H10B 109.8
C11 C10 H10B 109.8
H10A C10 H10B 108.3
O4 C11 C10 110.7(4)
O4 C11 H11A 109.5
C10 C11 H11A 109.5
O4 C11 H11B 109.5
C10 C11 H11B 109.5
H11A C11 H11B 108.1
O4 C12 C13 110.4(4)
O4 C12 H12A 109.6
C13 C12 H12A 109.6
O4 C12 H12B 109.6
C13 C12 H12B 109.6
H12A C12 H12B 108.1
O5 C13 C12 108.0(4)
O5 C13 H13A 110.1
C12 C13 H13A 110.1
O5 C13 H13B 110.1
C12 C13 H13B 110.1
H13A C13 H13B 108.4
O5 C14 C15 108.3(3)
O5 C14 H14A 110.0
C15 C14 H14A 110.0
O5 C14 H14B 110.0
C15 C14 H14B 110.0
H14A C14 H14B 108.4
O6 C15 C14 108.2(3)
O6 C15 H15A 110.0
C14 C15 H15A 110.0
O6 C15 H15B 110.0
C14 C15 H15B 110.0
H15A C15 H15B 108.4
O6 C16 C17 124.9(3)
O6 C16 C21 114.7(3)
C17 C16 C21 120.4(4)
C16 C17 C18 119.3(3)
C16 C17 H17A 120.3
C18 C17 H17A 120.3
C19 C18 O8 124.0(3)
C19 C18 C17 121.0(3)
O8 C18 C17 115.0(3)
C18 C19 C20 119.0(4)
C18 C19 H19A 120.5
C20 C19 H19A 120.5
C21 C20 C19 120.9(4)
C21 C20 C22 121.1(4)
C19 C20 C22 117.5(4)
C20 C21 C16 119.3(4)
C20 C21 H21A 120.3
C16 C21 H21A 120.3
O7 C22 C20 113.0(6)
O7 C22 H22A 109.0
C20 C22 H22A 109.0
O7 C22 H22B 109.0
C20 C22 H22B 109.0
H22A C22 H22B 107.8
O8 C23 C24 106.5(3)
O8 C23 H23A 110.4
C24 C23 H23A 110.4
O8 C23 H23B 110.4
C24 C23 H23B 110.4
H23A C23 H23B 108.6
O9 C24 C23 108.6(3)
O9 C24 H24A 110.0
C23 C24 H24A 110.0
O9 C24 H24B 110.0
C23 C24 H24B 110.0
H24A C24 H24B 108.3
O9 C25 C26 110.0(3)
O9 C25 H25A 109.7
C26 C25 H25A 109.7
O9 C25 H25B 109.7
C26 C25 H25B 109.7
H25A C25 H25B 108.2
O10 C26 C25 109.3(3)
O10 C26 H26A 109.8
C25 C26 H26A 109.8
O10 C26 H26B 109.8
C25 C26 H26B 109.8
H26A C26 H26B 108.3
O10 C27 C28 108.7(3)
O10 C27 H27A 109.9
C28 C27 H27A 109.9
O10 C27 H27B 109.9
C28 C27 H27B 109.9
H27A C27 H27B 108.3
O11 C28 C27 108.7(3)
O11 C28 H28A 109.9
C27 C28 H28A 109.9
O11 C28 H28B 109.9
C27 C28 H28B 109.9
H28A C28 H28B 108.3
O11 C29 C30 107.3(3)
O11 C29 H29A 110.2
C30 C29 H29A 110.2
O11 C29 H29B 110.2
C30 C29 H29B 110.2
H29A C29 H29B 108.5
O12 C30 C29 108.2(3)
O12 C30 H30A 110.1
C29 C30 H30A 110.1
O12 C30 H30B 110.1
C29 C30 H30B 110.1
H30A C30 H30B 108.4
C37 N1 C38 112.4(3)
C37 N1 H1NA 108.4(19)
C38 N1 H1NA 109.2(19)
C37 N1 H1NB 108(2)
C38 N1 H1NB 112(2)
H1NA N1 H1NB 107(3)
C45 N2 C46 114.6(3)
C45 N2 H2NA 109(3)
C46 N2 H2NA 110(3)
C45 N2 H2NB 109(3)
C46 N2 H2NB 111(3)
H2NA N2 H2NB 103(4)
C36 C31 C32 121.0(4)
C36 C31 H31A 119.5
C32 C31 H31A 119.5
C33 C32 C31 119.3(4)
C33 C32 H32A 120.3
C31 C32 H32A 120.3
C32 C33 C34 120.6(4)
C32 C33 H33A 119.7
C34 C33 H33A 119.7
C33 C34 C35 119.2(4)
C33 C34 H34A 120.4
C35 C34 H34A 120.4
C36 C35 C34 120.6(4)
C36 C35 H35A 119.7
C34 C35 H35A 119.7
C31 C36 C35 119.3(4)
C31 C36 C37 120.7(4)
C35 C36 C37 120.0(4)
C36 C37 N1 112.8(3)
C36 C37 H37A 109.0
N1 C37 H37A 109.0
C36 C37 H37B 109.0
N1 C37 H37B 109.0
H37A C37 H37B 107.8
C39 C38 N1 114.0(3)
C39 C38 H38A 108.7
N1 C38 H38A 108.7
C39 C38 H38B 108.7
N1 C38 H38B 108.7
H38A C38 H38B 107.6
C44 C39 C40 119.1(4)
C44 C39 C38 119.3(4)
C40 C39 C38 121.6(3)
C41 C40 C39 119.6(4)
C41 C40 H40A 120.2
C39 C40 H40A 120.2
C40 C41 C42 120.6(4)
C40 C41 H41A 119.7
C42 C41 H41A 119.7
C43 C42 C41 119.9(4)
C43 C42 H42A 120.0
C41 C42 H42A 120.0
C42 C43 C44 118.9(3)
C42 C43 C45 122.0(3)
C44 C43 C45 119.0(3)
C39 C44 C43 121.9(4)
C39 C44 H44A 119.0
C43 C44 H44A 119.0
N2 C45 C43 112.4(3)
N2 C45 H45A 109.1
C43 C45 H45A 109.1
N2 C45 H45B 109.1
C43 C45 H45B 109.1
H45A C45 H45B 107.8
N2 C46 C47 111.3(3)
N2 C46 H46A 109.4
C47 C46 H46A 109.4
N2 C46 H46B 109.4
C47 C46 H46B 109.4
H46A C46 H46B 108.0
C48 C47 C52 118.3(4)
C48 C47 C46 121.0(4)
C52 C47 C46 120.6(4)
C49 C48 C47 121.0(4)
C49 C48 H48A 119.5
C47 C48 H48A 119.5
C48 C49 C50 119.9(4)
C48 C49 H49A 120.0
C50 C49 H49A 120.0
C51 C50 C49 120.0(5)
C51 C50 H50A 120.0
C49 C50 H50A 120.0
C52 C51 C50 119.7(5)
C52 C51 H51A 120.1
C50 C51 H51A 120.1
C51 C52 C47 121.0(4)
C51 C52 H52A 119.5
C47 C52 H52A 119.5
F4 P1 F1 89.5(3)
F4 P1 F3 89.6(3)
F1 P1 F3 179.0(3)
F4 P1 F2 178.7(3)
F1 P1 F2 89.6(3)
F3 P1 F2 91.3(3)
F4 P1 F6 91.2(2)
F1 P1 F6 91.4(2)
F3 P1 F6 88.36(19)
F2 P1 F6 89.7(2)
F4 P1 F5 90.2(2)
F1 P1 F5 88.3(2)
F3 P1 F5 92.0(2)
F2 P1 F5 88.9(2)
F6 P1 F5 178.6(2)
F10 P2 F8 178.77(18)
F10 P2 F7 91.19(17)
F8 P2 F7 89.88(18)
F10 P2 F11 89.74(16)
F8 P2 F11 90.86(16)
F7 P2 F11 90.38(18)
F10 P2 F9 89.61(16)
F8 P2 F9 89.31(18)
F7 P2 F9 179.02(19)
F11 P2 F9 90.19(17)
F10 P2 F12 90.18(14)
F8 P2 F12 89.22(15)
F7 P2 F12 89.39(16)
F11 P2 F12 179.7(2)
F9 P2 F12 90.05(15)

loop_
_geom_bond_atom_site_label_1
_geom_bond_atom_site_label_2
_geom_bond_distance
O1 C1 1.429(7)
O2 C4 1.370(4)
O2 C8 1.438(4)
O3 C9 1.418(5)
O3 C10 1.419(5)
O4 C12 1.416(5)
O4 C11 1.437(5)
O5 C13 1.430(4)
O5 C14 1.432(5)
O6 C16 1.372(4)
O6 C15 1.435(4)
O7 C22 1.337(8)
O8 C18 1.367(4)
O8 C23 1.430(4)
O9 C24 1.409(5)
O9 C25 1.428(5)
O10 C27 1.425(5)
O10 C26 1.432(5)
O11 C28 1.425(5)
O11 C29 1.436(5)
O12 C6 1.387(4)
O12 C30 1.439(4)
C1 C2 1.494(6)
C1 H1AA 0.9900
C1 H1BA 0.9900
C2 C7 1.377(5)
C2 C3 1.395(6)
C3 C4 1.372(5)
C3 H3AA 0.9500
C4 C5 1.382(5)
C5 C6 1.397(5)
C5 H5AA 0.9500
C6 C7 1.390(5)
C7 H7AA 0.9500
C8 C9 1.492(5)
C8 H8AA 0.9900
C8 H8BA 0.9900
C9 H9AA 0.9900
C9 H9BA 0.9900
C10 C11 1.484(7)
C10 H10A 0.9900
C10 H10B 0.9900
C11 H11A 0.9900
C11 H11B 0.9900
C12 C13 1.492(6)
C12 H12A 0.9900
C12 H12B 0.9900
C13 H13A 0.9900
C13 H13B 0.9900
C14 C15 1.489(5)
C14 H14A 0.9900
C14 H14B 0.9900
C15 H15A 0.9900
C15 H15B 0.9900
C16 C17 1.375(5)
C16 C21 1.386(5)
C17 C18 1.392(5)
C17 H17A 0.9500
C18 C19 1.365(5)
C19 C20 1.391(6)
C19 H19A 0.9500
C20 C21 1.376(6)
C20 C22 1.509(7)
C21 H21A 0.9500
C22 H22A 0.9900
C22 H22B 0.9900
C23 C24 1.496(5)
C23 H23A 0.9900
C23 H23B 0.9900
C24 H24A 0.9900
C24 H24B 0.9900
C25 C26 1.499(6)
C25 H25A 0.9900
C25 H25B 0.9900
C26 H26A 0.9900
C26 H26B 0.9900
C27 C28 1.488(6)
C27 H27A 0.9900
C27 H27B 0.9900
C28 H28A 0.9900
C28 H28B 0.9900
C29 C30 1.484(5)
C29 H29A 0.9900
C29 H29B 0.9900
C30 H30A 0.9900
C30 H30B 0.9900
N1 C37 1.509(5)
N1 C38 1.518(5)
N1 H1NA 0.93(3)
N1 H1NB 1.00(4)
N2 C45 1.499(5)
N2 C46 1.504(5)
N2 H2NA 0.88(4)
N2 H2NB 1.16(7)
C31 C36 1.376(6)
C31 C32 1.389(6)
C31 H31A 0.9500
C32 C33 1.371(6)
C32 H32A 0.9500
C33 C34 1.388(7)
C33 H33A 0.9500
C34 C35 1.390(6)
C34 H34A 0.9500
C35 C36 1.377(5)
C35 H35A 0.9500
C36 C37 1.488(6)
C37 H37A 0.9900
C37 H37B 0.9900
C38 C39 1.495(5)
C38 H38A 0.9900
C38 H38B 0.9900
C39 C44 1.378(5)
C39 C40 1.398(5)
C40 C41 1.384(5)
C40 H40A 0.9500
C41 C42 1.398(5)
C41 H41A 0.9500
C42 C43 1.383(5)
C42 H42A 0.9500
C43 C44 1.389(5)
C43 C45 1.501(5)
C44 H44A 0.9500
C45 H45A 0.9900
C45 H45B 0.9900
C46 C47 1.517(5)
C46 H46A 0.9900
C46 H46B 0.9900
C47 C48 1.383(5)
C47 C52 1.384(6)
C48 C49 1.368(6)
C48 H48A 0.9500
C49 C50 1.376(7)
C49 H49A 0.9500
C50 C51 1.377(7)
C50 H50A 0.9500
C51 C52 1.372(6)
C51 H51A 0.9500
C52 H52A 0.9500
P1 F4 1.547(4)
P1 F1 1.547(4)
P1 F3 1.549(3)
P1 F2 1.561(4)
P1 F6 1.576(3)
P1 F5 1.579(3)
P2 F10 1.574(3)
P2 F8 1.577(3)
P2 F7 1.585(3)
P2 F11 1.586(3)
P2 F9 1.589(3)
P2 F12 1.601(3)

loop_
_geom_hbond_atom_site_label_D
_geom_hbond_atom_site_label_H
_geom_hbond_atom_site_label_A
_geom_hbond_distance_DH
_geom_hbond_distance_HA
_geom_hbond_distance_DA
_geom_hbond_angle_DHA
N1 H1NA O6 0.93(3) 2.03(4) 2.953(5) 174(3)
N1 H1NB O4 1.00(4) 1.95(5) 2.936(4) 168(4)
N1 H1NA O5 0.93(3) 2.51(3) 2.934(4) 108(2)
N2 H2NA O10 0.88(4) 2.06(4) 2.884(5) 155(4)
N2 H2NA O11 0.88(4) 2.50(4) 2.882(4) 107(3)
N2 H2NB O12 1.16(7) 1.94(7) 3.042(5) 158(5)
